data_4020506
loop_
_publ_author_name
'Xiaoguang Lei'
'Nava Zaarur'
'Michael Y. Sherman'
'John A. Porco, Jr.'

_journal_name_full 'Journal of Organic Chemistry'
_journal_page_first 6474
_journal_page_last 6483
_journal_paper_doi 10.1021/jo050956y
_journal_volume 70
_journal_year 2005
_chemical_formula_sum 'C15 H17 Cl2 N O5'
_chemical_formula_weight 362.20
_space_group_IT_number 14
_symmetry_cell_setting monoclinic
_symmetry_space_group_name_Hall '-P 2ybc'
_symmetry_space_group_name_H-M 'P 1 21/c 1'
_cell_angle_alpha 90.00
_cell_angle_beta 101.8200(10)
_cell_angle_gamma 90.00
_cell_formula_units_Z 4
_cell_length_a 13.2845(6)
_cell_length_b 7.8086(4)
_cell_length_c 15.4619(7)
_cell_measurement_temperature 173(2)
_cell_volume 1569.90(13)
_diffrn_ambient_temperature 173(2)
_exptl_crystal_density_diffrn 1.532
_cod_depositor_comments
;
The following automatic conversions were performed:
'_symmetry_cell_setting' value 'Monoclinic' changed to 'monoclinic'
according to '/home/saulius/struct/CIF-dictionaries/cif_core.dic'
dictionary named 'cif_core.dic' version 2.4.1 from 2010-06-29.

Automatic conversion script
Id: cif_fix_enum 1527 2010-12-29 10:47:43Z saulius 
;
_cod_original_sg_symbol_H-M 'P 21/c'
_cod_original_formula_sum 'C14 H15 N O5, C H2 Cl2'
_cod_database_code 4020506

loop_
_symmetry_equiv_pos_as_xyz
'x, y, z'
'-x, y+1/2, -z+1/2'
'-x, -y, -z'
'x, -y-1/2, z-1/2'

loop_
_atom_site_label
_atom_site_type_symbol
_atom_site_fract_x
_atom_site_fract_y
_atom_site_fract_z
_atom_site_U_iso_or_equiv
_atom_site_adp_type
_atom_site_occupancy
_atom_site_symmetry_multiplicity
_atom_site_calc_flag
_atom_site_refinement_flags
_atom_site_disorder_assembly
_atom_site_disorder_group
O1 O 0.08171(12) 0.78710(19) 0.96916(10) 0.0225(3) Uani 1 1 d . . .
H1O H 0.097(3) 0.699(4) 0.996(2) 0.039(8) Uiso 1 1 d . . .
O2 O 0.05741(11) 0.96552(18) 0.77805(10) 0.0245(4) Uani 1 1 d . . .
O3 O -0.16878(14) 0.8161(2) 0.64149(10) 0.0303(4) Uani 1 1 d . . .
O4 O -0.42016(12) 0.8437(2) 0.94437(11) 0.0269(4) Uani 1 1 d . . .
O5 O -0.14353(12) 0.50731(18) 0.93565(11) 0.0261(4) Uani 1 1 d . . .
N1 N -0.29513(13) 0.6443(2) 0.93773(11) 0.0180(4) Uani 1 1 d . . .
C1 C 0.01181(15) 0.7566(2) 0.88724(13) 0.0153(4) Uani 1 1 d . . .
H1 H -0.0057(18) 0.635(3) 0.8830(15) 0.017(5) Uiso 1 1 d . . .
C2 C 0.06383(16) 0.7927(2) 0.81174(15) 0.0201(4) Uani 1 1 d . . .
H2 H 0.126(2) 0.737(3) 0.8160(17) 0.025(6) Uiso 1 1 d . . .
C3 C 0.00248(17) 0.8298(3) 0.72337(14) 0.0223(4) Uani 1 1 d . . .
H3 H 0.028(2) 0.798(3) 0.668(2) 0.036(7) Uiso 1 1 d . . .
C4 C -0.11214(17) 0.8408(2) 0.71298(13) 0.0200(4) Uani 1 1 d . . .
C5 C -0.14912(15) 0.8923(2) 0.79302(12) 0.0151(4) Uani 1 1 d . . .
C6 C -0.23774(15) 0.9766(2) 0.78571(13) 0.0181(4) Uani 1 1 d . . .
H6 H -0.284(2) 0.995(3) 0.7297(18) 0.024(6) Uiso 1 1 d . . .
C7 C -0.26741(16) 1.0542(3) 0.86559(13) 0.0198(4) Uani 1 1 d . . .
H7B H -0.2313(18) 1.167(3) 0.8808(15) 0.016(5) Uiso 1 1 d . . .
H7A H -0.336(2) 1.091(3) 0.8555(17) 0.031(7) Uiso 1 1 d . . .
C8 C -0.24352(15) 0.9342(3) 0.94671(13) 0.0172(4) Uani 1 1 d . . .
H8 H -0.242(2) 1.002(3) 0.9977(17) 0.024(6) Uiso 1 1 d . . .
C9 C -0.14781(15) 0.8207(2) 0.95122(12) 0.0150(4) Uani 1 1 d . . .
H9 H -0.105(2) 0.823(3) 1.0100(17) 0.020(6) Uiso 1 1 d . . .
C10 C -0.08160(14) 0.8727(2) 0.88437(11) 0.0131(4) Uani 1 1 d . . .
H10 H -0.0558(15) 0.980(3) 0.9029(13) 0.005(5) Uiso 1 1 d . . .
C11 C -0.33166(16) 0.8094(3) 0.94335(13) 0.0176(4) Uani 1 1 d . . .
C12 C -0.19120(15) 0.6393(2) 0.93992(12) 0.0168(4) Uani 1 1 d . . .
C13 C -0.36072(18) 0.4927(3) 0.93265(14) 0.0225(4) Uani 1 1 d . . .
H13B H -0.332(2) 0.416(4) 0.8989(18) 0.027(7) Uiso 1 1 d . . .
H13A H -0.426(2) 0.536(3) 0.9019(16) 0.024(6) Uiso 1 1 d . . .
C14 C -0.3590(2) 0.4154(4) 1.02304(17) 0.0363(6) Uani 1 1 d . . .
H14C H -0.288(3) 0.375(4) 1.052(2) 0.060(10) Uiso 1 1 d . . .
H14B H -0.412(2) 0.322(3) 1.0152(18) 0.028(7) Uiso 1 1 d . . .
H14A H -0.385(3) 0.516(6) 1.058(3) 0.094(14) Uiso 1 1 d . . .
Cl1 Cl 0.32545(7) -0.09236(12) 0.79082(5) 0.0591(3) Uani 1 1 d . . .
Cl2 Cl 0.45399(5) 0.20792(8) 0.78125(5) 0.0395(2) Uani 1 1 d . . .
C1S C 0.3848(2) 0.0879(4) 0.84705(17) 0.0360(6) Uani 1 1 d . . .
H2S H 0.429(2) 0.043(4) 0.896(2) 0.042(8) Uiso 1 1 d . . .
H1S H 0.334(3) 0.163(5) 0.860(2) 0.061(10) Uiso 1 1 d . . .

loop_
_atom_site_aniso_label
_atom_site_aniso_U_11
_atom_site_aniso_U_22
_atom_site_aniso_U_33
_atom_site_aniso_U_23
_atom_site_aniso_U_13
_atom_site_aniso_U_12
O1 0.0218(8) 0.0186(7) 0.0227(8) 0.0007(6) -0.0061(6) 0.0019(6)
O2 0.0265(8) 0.0166(7) 0.0330(9) 0.0024(6) 0.0121(7) -0.0033(6)
O3 0.0377(10) 0.0389(9) 0.0130(7) -0.0014(6) 0.0021(7) 0.0059(7)
O4 0.0204(8) 0.0313(8) 0.0311(9) -0.0020(6) 0.0105(7) 0.0004(6)
O5 0.0278(9) 0.0161(7) 0.0370(9) 0.0079(6) 0.0124(7) 0.0033(6)
N1 0.0197(9) 0.0183(8) 0.0165(8) -0.0014(6) 0.0048(6) -0.0037(7)
C1 0.0147(9) 0.0119(8) 0.0183(9) 0.0009(7) 0.0008(7) 0.0005(7)
C2 0.0182(10) 0.0154(9) 0.0286(11) -0.0007(7) 0.0092(9) 0.0009(7)
C3 0.0279(12) 0.0195(10) 0.0225(10) 0.0000(8) 0.0123(9) 0.0008(8)
C4 0.0291(11) 0.0172(9) 0.0146(9) 0.0022(7) 0.0067(8) 0.0027(8)
C5 0.0179(10) 0.0144(8) 0.0127(9) 0.0024(6) 0.0022(7) -0.0015(7)
C6 0.0199(10) 0.0185(9) 0.0149(9) 0.0029(7) 0.0012(8) -0.0008(7)
C7 0.0191(10) 0.0174(9) 0.0237(10) 0.0026(8) 0.0063(8) 0.0046(8)
C8 0.0190(10) 0.0178(9) 0.0159(9) -0.0014(7) 0.0060(7) 0.0007(7)
C9 0.0158(9) 0.0172(9) 0.0115(9) 0.0016(7) 0.0021(7) 0.0004(7)
C10 0.0148(9) 0.0119(8) 0.0120(8) 0.0016(6) 0.0013(7) 0.0001(7)
C11 0.0197(10) 0.0223(9) 0.0115(9) -0.0019(7) 0.0049(7) -0.0004(7)
C12 0.0201(10) 0.0173(9) 0.0136(9) 0.0049(7) 0.0044(7) -0.0003(7)
C13 0.0239(11) 0.0200(10) 0.0238(11) -0.0015(8) 0.0053(9) -0.0077(8)
C14 0.0336(14) 0.0416(14) 0.0333(13) 0.0113(11) 0.0061(11) -0.0141(12)
Cl1 0.0590(5) 0.0774(6) 0.0446(4) -0.0075(4) 0.0192(4) -0.0363(4)
Cl2 0.0292(4) 0.0407(4) 0.0453(4) 0.0031(3) -0.0001(3) -0.0035(2)
C1S 0.0387(15) 0.0449(15) 0.0239(12) -0.0001(10) 0.0055(11) 0.0059(12)

loop_
_geom_bond_atom_site_label_1
_geom_bond_atom_site_label_2
_geom_bond_distance
_geom_bond_site_symmetry_2
_geom_bond_publ_flag
O1 C1 1.429(2) . ?
O2 C2 1.443(2) . ?
O2 C3 1.456(3) . ?
O3 C4 1.219(3) . ?
O4 C11 1.209(3) . ?
O5 C12 1.218(2) . ?
N1 C12 1.375(3) . ?
N1 C11 1.386(3) . ?
N1 C13 1.463(3) . ?
C1 C2 1.500(3) . ?
C1 C10 1.530(3) . ?
C2 C3 1.469(3) . ?
C3 C4 1.501(3) . ?
C4 C5 1.478(3) . ?
C5 C6 1.333(3) . ?
C5 C10 1.518(3) . ?
C6 C7 1.499(3) . ?
C7 C8 1.546(3) . ?
C8 C11 1.516(3) . ?
C8 C9 1.540(3) . ?
C9 C12 1.526(3) . ?
C9 C10 1.543(2) . ?
C13 C14 1.518(3) . ?
Cl1 C1S 1.755(3) . ?
Cl2 C1S 1.772(3) . ?
